data_4108663
loop_
_publ_author_name
'Sayak Roy'
'Biprajit Sarkar'
'Denis Bubrin'
'Mark Niemeyer'
'Stanislav Z\'ali\<s'
'Goutam Kumar Lahiri'
'Wolfgang Kaim'

_publ_section_title
;
 Stabilizing the Elusive ortho-Quinone/Copper(I) Oxidation State
 Combination through \p/\p Interaction in an Isolated Complex
;
_journal_name_full 'Journal of the American Chemical Society'
_journal_page_first 15230
_journal_page_last 15231
_journal_paper_doi 10.1021/ja804429v
_journal_volume 130
_journal_year 2008
_chemical_formula_sum 'C49 H38 B Cl2 Cu F4 Fe O2 P2'
_chemical_formula_weight 997.83
_chemical_name_systematic
; 
 ? 
;
_space_group_IT_number 14
_symmetry_cell_setting monoclinic
_symmetry_space_group_name_Hall '-P 2ybc'
_symmetry_space_group_name_H-M 'P 1 21/c 1'
_atom_sites_solution_hydrogens geom
_atom_sites_solution_primary direct
_atom_sites_solution_secondary difmap
_audit_creation_method SHELXL-97
_cell_angle_alpha 90.00
_cell_angle_beta 93.29(2)
_cell_angle_gamma 90.00
_cell_formula_units_Z 4
_cell_length_a 12.268(3)
_cell_length_b 27.661(6)
_cell_length_c 14.155(3)
_cell_measurement_reflns_used 87
_cell_measurement_temperature 173(2)
_cell_measurement_theta_max 11.7
_cell_measurement_theta_min 5.1
_cell_volume 4795.5(19)
_computing_structure_refinement 'SHELXL-97 (Sheldrick, 1997)'
_computing_structure_solution 'SHELXS-97 (Sheldrick, 1990)'
_diffrn_ambient_temperature 173(2)
_diffrn_measured_fraction_theta_full 0.994
_diffrn_measured_fraction_theta_max 0.994
_diffrn_measurement_device_type 'Siemens P4'
_diffrn_radiation_monochromator graphite
_diffrn_radiation_source 'fine-focus sealed tube'
_diffrn_radiation_type MoK\a
_diffrn_radiation_wavelength 0.71073
_diffrn_reflns_av_R_equivalents 0.1114
_diffrn_reflns_av_sigmaI/netI 0.2700
_diffrn_reflns_limit_h_max 15
_diffrn_reflns_limit_h_min -4
_diffrn_reflns_limit_k_max 34
_diffrn_reflns_limit_k_min -18
_diffrn_reflns_limit_l_max 17
_diffrn_reflns_limit_l_min -17
_diffrn_reflns_number 9826
_diffrn_reflns_theta_full 26.00
_diffrn_reflns_theta_max 26.00
_diffrn_reflns_theta_min 2.06
_diffrn_standards_decay_% 0.1
_diffrn_standards_interval_count 298
_diffrn_standards_number 2
_exptl_absorpt_coefficient_mu 0.977
_exptl_absorpt_correction_type none
_exptl_crystal_colour black
_exptl_crystal_density_diffrn 1.382
_exptl_crystal_description prism
_exptl_crystal_F_000 2032
_exptl_crystal_size_max 0.5
_exptl_crystal_size_mid 0.4
_exptl_crystal_size_min 0.3
_refine_diff_density_max 0.680
_refine_diff_density_min -1.163
_refine_diff_density_rms 0.108
_refine_ls_extinction_method none
_refine_ls_goodness_of_fit_ref 0.763
_refine_ls_hydrogen_treatment noref
_refine_ls_matrix_type full
_refine_ls_number_parameters 576
_refine_ls_number_reflns 9381
_refine_ls_number_restraints 6
_refine_ls_restrained_S_all 0.764
_refine_ls_R_factor_all 0.2309
_refine_ls_R_factor_gt 0.0820
_refine_ls_shift/su_max 0.000
_refine_ls_shift/su_mean 0.000
_refine_ls_structure_factor_coef Fsqd
_refine_ls_weighting_details 'calc w=1/[\s^2^(Fo^2^)+(0.1159P)^2^] where P=(Fo^2^+2Fc^2^)/3'
_refine_ls_weighting_scheme calc
_refine_ls_wR_factor_gt 0.1922
_refine_ls_wR_factor_ref 0.2481
_reflns_number_gt 2757
_reflns_number_total 9381
_reflns_threshold_expression >2sigma(I)
_cod_data_source_file ja804429v_si_002.cif
_cod_data_source_block 1
_cod_original_cell_volume 4795.7(18)
_cod_database_code 4108663

loop_
_symmetry_equiv_pos_as_xyz
'x, y, z'
'-x, y+1/2, -z+1/2'
'-x, -y, -z'
'x, -y-1/2, z-1/2'

loop_
_atom_site_label
_atom_site_type_symbol
_atom_site_fract_x
_atom_site_fract_y
_atom_site_fract_z
_atom_site_U_iso_or_equiv
_atom_site_adp_type
_atom_site_occupancy
_atom_site_symmetry_multiplicity
_atom_site_calc_flag
_atom_site_refinement_flags
Fe Fe -1.00707(11) -0.28764(5) 0.16628(8) 0.0429(4) Uani 1 1 d .
Cu Cu -0.99307(10) -0.14456(4) 0.16306(8) 0.0492(4) Uani 1 1 d .
O1 O -0.9255(5) -0.0785(3) 0.1971(5) 0.0581(19) Uani 1 1 d .
O2 O -0.9999(5) -0.1069(2) 0.0292(4) 0.0543(18) Uani 1 1 d .
P1 P -1.1405(2) -0.18178(9) 0.20829(16) 0.0421(6) Uani 1 1 d .
P2 P -0.8460(2) -0.19166(10) 0.14423(17) 0.0503(7) Uani 1 1 d .
C1 C -0.8987(8) -0.0536(4) 0.1279(8) 0.055(3) Uani 1 1 d .
C2 C -0.9421(8) -0.0700(4) 0.0320(7) 0.054(3) Uani 1 1 d .
C11 C -0.8281(8) -0.0109(4) 0.1362(8) 0.061(3) Uani 1 1 d .
C12 C -0.7922(9) 0.0041(4) 0.2245(9) 0.077(4) Uani 1 1 d .
H12A H -0.8143 -0.0127 0.2788 0.092 Uiso 1 1 calc R
C13 C -0.7227(10) 0.0441(5) 0.2348(11) 0.093(4) Uani 1 1 d .
H13A H -0.6960 0.0543 0.2959 0.112 Uiso 1 1 calc R
C14 C -0.6936(12) 0.0685(5) 0.1547(12) 0.104(5) Uani 1 1 d .
H14A H -0.6462 0.0956 0.1613 0.125 Uiso 1 1 calc R
C15 C -0.7332(10) 0.0538(5) 0.0624(10) 0.092(4) Uani 1 1 d .
H15A H -0.7128 0.0711 0.0082 0.110 Uiso 1 1 calc R
C16 C -0.8025(9) 0.0137(4) 0.0524(9) 0.070(3) Uani 1 1 d .
C21 C -0.9107(9) -0.0431(4) -0.0527(7) 0.054(3) Uani 1 1 d .
C22 C -0.8415(9) -0.0041(4) -0.0402(8) 0.064(3) Uani 1 1 d .
C23 C -0.8092(11) 0.0188(5) -0.1254(10) 0.088(4) Uani 1 1 d .
H23A H -0.7629 0.0464 -0.1215 0.106 Uiso 1 1 calc R
C24 C -0.8450(13) 0.0011(5) -0.2126(10) 0.102(5) Uani 1 1 d .
H24A H -0.8197 0.0159 -0.2678 0.123 Uiso 1 1 calc R
C25 C -0.9169(10) -0.0378(4) -0.2230(8) 0.076(4) Uani 1 1 d .
H25A H -0.9436 -0.0487 -0.2836 0.091 Uiso 1 1 calc R
C26 C -0.9474(9) -0.0598(4) -0.1406(8) 0.070(3) Uani 1 1 d .
H26A H -0.9948 -0.0870 -0.1448 0.084 Uiso 1 1 calc R
C31 C -0.7632(7) -0.1652(4) 0.0551(6) 0.048(2) Uani 1 1 d .
C32 C -0.7660(7) -0.1827(4) -0.0392(6) 0.053(3) Uani 1 1 d .
H32A H -0.8025 -0.2121 -0.0555 0.064 Uiso 1 1 calc R
C33 C -0.7148(9) -0.1563(4) -0.1075(7) 0.067(3) Uani 1 1 d .
H33A H -0.7187 -0.1671 -0.1712 0.081 Uiso 1 1 calc R
C34 C -0.6594(9) -0.1151(5) -0.0840(8) 0.075(4) Uani 1 1 d .
H34A H -0.6229 -0.0983 -0.1314 0.090 Uiso 1 1 calc R
C35 C -0.6549(8) -0.0969(4) 0.0072(8) 0.071(3) Uani 1 1 d .
H35A H -0.6177 -0.0675 0.0221 0.085 Uiso 1 1 calc R
C36 C -0.7063(8) -0.1228(4) 0.0768(7) 0.063(3) Uani 1 1 d .
H36A H -0.7023 -0.1112 0.1401 0.076 Uiso 1 1 calc R
C41 C -0.7507(8) -0.1995(4) 0.2449(6) 0.056(3) Uani 1 1 d .
C42 C -0.6521(8) -0.2242(5) 0.2364(8) 0.077(4) Uani 1 1 d .
H42A H -0.6343 -0.2370 0.1770 0.092 Uiso 1 1 calc R
C43 C -0.5802(9) -0.2298(5) 0.3152(8) 0.094(5) Uani 1 1 d .
H43A H -0.5151 -0.2479 0.3098 0.112 Uiso 1 1 calc R
C44 C -0.6020(11) -0.2094(5) 0.4017(8) 0.092(4) Uani 1 1 d .
H44A H -0.5505 -0.2119 0.4542 0.110 Uiso 1 1 calc R
C45 C -0.7011(10) -0.1850(5) 0.4105(7) 0.076(4) Uani 1 1 d .
H45A H -0.7175 -0.1714 0.4697 0.091 Uiso 1 1 calc R
C46 C -0.7754(8) -0.1807(4) 0.3332(6) 0.057(3) Uani 1 1 d .
H46A H -0.8433 -0.1649 0.3401 0.068 Uiso 1 1 calc R
C51 C -1.2519(7) -0.1835(4) 0.1182(6) 0.050(3) Uani 1 1 d .
C52 C -1.2281(8) -0.1803(4) 0.0238(6) 0.064(3) Uani 1 1 d .
H52A H -1.1547 -0.1766 0.0070 0.077 Uiso 1 1 calc R
C53 C -1.3134(9) -0.1825(4) -0.0472(7) 0.062(3) Uani 1 1 d .
H53A H -1.2967 -0.1818 -0.1118 0.074 Uiso 1 1 calc R
C54 C -1.4183(10) -0.1855(5) -0.0246(10) 0.092(4) Uani 1 1 d .
H54A H -1.4752 -0.1852 -0.0731 0.110 Uiso 1 1 calc R
C55 C -1.4418(10) -0.1888(9) 0.0636(11) 0.190(11) Uani 1 1 d .
H55A H -1.5158 -0.1928 0.0782 0.228 Uiso 1 1 calc R
C56 C -1.3611(10) -0.1866(7) 0.1376(9) 0.132(7) Uani 1 1 d .
H56A H -1.3813 -0.1871 0.2013 0.158 Uiso 1 1 calc R
C61 C -1.1939(8) -0.1610(3) 0.3171(6) 0.045(2) Uani 1 1 d .
C62 C -1.2622(8) -0.1881(4) 0.3702(6) 0.052(3) Uani 1 1 d .
H62A H -1.2820 -0.2198 0.3499 0.063 Uiso 1 1 calc R
C63 C -1.3031(8) -0.1697(5) 0.4537(7) 0.064(3) Uani 1 1 d .
H63A H -1.3529 -0.1881 0.4880 0.076 Uiso 1 1 calc R
C64 C -1.2700(11) -0.1246(5) 0.4851(8) 0.078(4) Uani 1 1 d .
H64A H -1.2950 -0.1127 0.5431 0.093 Uiso 1 1 calc R
C65 C -1.2021(11) -0.0963(5) 0.4349(9) 0.089(4) Uani 1 1 d .
H65A H -1.1817 -0.0649 0.4563 0.106 Uiso 1 1 calc R
C66 C -1.1631(9) -0.1155(4) 0.3500(7) 0.069(3) Uani 1 1 d .
H66A H -1.1147 -0.0967 0.3149 0.083 Uiso 1 1 calc R
C71 C -1.1124(8) -0.2444(3) 0.2337(5) 0.042(2) Uani 1 1 d .
C72 C -1.1660(8) -0.2882(4) 0.1995(6) 0.055(3) Uani 1 1 d .
H72A H -1.2299 -0.2893 0.1525 0.066 Uiso 1 1 calc R
C73 C -1.1146(8) -0.3287(3) 0.2411(6) 0.050(3) Uani 1 1 d .
H73A H -1.1347 -0.3632 0.2286 0.060 Uiso 1 1 calc R
C74 C -1.0254(8) -0.3119(4) 0.3022(6) 0.050(3) Uani 1 1 d .
H74A H -0.9727 -0.3324 0.3409 0.060 Uiso 1 1 calc R
C75 C -1.0261(8) -0.2597(4) 0.2978(6) 0.044(2) Uani 1 1 d .
H75A H -0.9731 -0.2379 0.3331 0.053 Uiso 1 1 calc R
C81 C -0.8845(7) -0.2512(4) 0.1041(6) 0.043(2) Uani 1 1 d .
C82 C -0.9777(8) -0.2587(4) 0.0368(6) 0.046(2) Uani 1 1 d .
H82A H -1.0216 -0.2328 0.0031 0.056 Uiso 1 1 calc R
C83 C -0.9939(9) -0.3091(4) 0.0268(6) 0.053(3) Uani 1 1 d .
H83A H -1.0523 -0.3252 -0.0143 0.064 Uiso 1 1 calc R
C84 C -0.9152(9) -0.3328(4) 0.0871(7) 0.056(3) Uani 1 1 d .
H84A H -0.9088 -0.3686 0.0956 0.068 Uiso 1 1 calc R
C85 C -0.8466(9) -0.2979(4) 0.1335(7) 0.068(3) Uani 1 1 d .
H85A H -0.7837 -0.3048 0.1795 0.081 Uiso 1 1 calc R
B B -0.4884(17) 0.1448(11) 0.3306(11) 0.140(10) Uani 1 1 d .
F1 F -0.5354(9) 0.1082(5) 0.3703(8) 0.205(5) Uani 1 1 d .
F2 F -0.5190(10) 0.1512(5) 0.2433(6) 0.201(5) Uani 1 1 d .
F3 F -0.3805(9) 0.1446(6) 0.3309(9) 0.246(8) Uani 1 1 d .
F4 F -0.4957(15) 0.1821(6) 0.3863(9) 0.283(9) Uani 1 1 d .
Cl1 Cl -0.4689(5) -0.0158(3) 1.1530(6) 0.121(3) Uani 0.50 1 d PD
Cl2 Cl -0.5333(8) -0.0848(3) 1.3029(6) 0.142(4) Uani 0.50 1 d PD
Cl3 Cl -0.3605(7) 0.0034(3) 1.5143(6) 0.122(3) Uani 0.50 1 d PD
Cl4 Cl -0.1544(9) 0.0476(3) 1.5114(6) 0.140(4) Uani 0.50 1 d PD
C92 C -0.2834(15) 0.0503(10) 1.492(2) 0.128(11) Uiso 0.50 1 d PD
H92A H -0.2977 0.0586 1.4244 0.154 Uiso 0.50 1 calc PR
H92C H -0.3098 0.0778 1.5291 0.154 Uiso 0.50 1 calc PR
C91 C -0.463(3) -0.0424(13) 1.256(2) 0.21(2) Uiso 0.50 1 d PD
H91B H -0.4662 -0.0153 1.3009 0.255 Uiso 0.50 1 calc PR
H91A H -0.3868 -0.0544 1.2625 0.255 Uiso 0.50 1 calc PR

loop_
_atom_site_aniso_label
_atom_site_aniso_U_11
_atom_site_aniso_U_22
_atom_site_aniso_U_33
_atom_site_aniso_U_23
_atom_site_aniso_U_13
_atom_site_aniso_U_12
Fe 0.0465(8) 0.0492(8) 0.0325(6) 0.0022(7) -0.0015(5) 0.0020(8)
Cu 0.0458(7) 0.0550(8) 0.0470(7) -0.0019(6) 0.0040(5) -0.0097(7)
O1 0.049(4) 0.074(5) 0.052(4) -0.011(4) 0.011(3) -0.011(4)
O2 0.058(4) 0.054(4) 0.052(4) -0.002(3) 0.005(3) -0.018(4)
P1 0.0454(15) 0.0458(16) 0.0351(12) 0.0024(12) 0.0019(11) 0.0030(13)
P2 0.0430(15) 0.0657(19) 0.0423(14) -0.0067(13) 0.0032(12) -0.0085(14)
C1 0.035(6) 0.058(7) 0.071(7) -0.017(6) 0.009(5) -0.005(5)
C2 0.038(6) 0.056(7) 0.067(7) -0.001(6) 0.006(5) -0.004(5)
C11 0.053(7) 0.059(7) 0.071(7) -0.015(6) 0.009(6) -0.014(6)
C12 0.063(8) 0.061(8) 0.106(10) -0.024(7) -0.004(7) -0.026(7)
C13 0.076(10) 0.080(10) 0.122(12) -0.017(9) -0.020(9) -0.014(8)
C14 0.096(11) 0.073(10) 0.142(14) -0.010(10) -0.013(11) -0.021(9)
C15 0.077(9) 0.092(11) 0.106(11) 0.008(9) 0.004(8) -0.032(8)
C16 0.062(8) 0.061(8) 0.086(9) -0.007(7) -0.005(7) -0.020(6)
C21 0.064(7) 0.038(6) 0.061(7) 0.002(5) 0.018(6) -0.010(5)
C22 0.060(7) 0.050(7) 0.084(8) 0.002(6) 0.025(6) -0.002(6)
C23 0.089(10) 0.067(9) 0.112(11) -0.005(8) 0.043(9) -0.003(7)
C24 0.146(14) 0.070(10) 0.098(11) 0.011(8) 0.063(10) -0.010(10)
C25 0.107(11) 0.075(9) 0.048(6) 0.011(6) 0.016(7) -0.004(8)
C26 0.072(8) 0.068(8) 0.071(8) 0.003(6) 0.010(6) -0.009(7)
C31 0.032(5) 0.062(7) 0.049(6) -0.014(5) 0.004(4) -0.010(5)
C32 0.042(6) 0.074(7) 0.044(5) -0.006(5) 0.005(5) -0.012(6)
C33 0.070(8) 0.093(9) 0.040(6) -0.013(6) 0.009(5) -0.015(7)
C34 0.061(8) 0.108(11) 0.058(7) 0.007(7) 0.023(6) -0.008(7)
C35 0.046(7) 0.081(9) 0.086(8) 0.001(7) 0.015(6) -0.020(6)
C36 0.044(6) 0.085(8) 0.061(7) -0.007(6) 0.010(5) -0.010(6)
C41 0.034(6) 0.090(9) 0.043(5) -0.011(5) -0.004(4) -0.009(5)
C42 0.042(7) 0.128(11) 0.059(7) -0.012(7) -0.002(5) -0.004(7)
C43 0.037(7) 0.167(14) 0.076(8) -0.019(9) -0.004(6) -0.009(8)
C44 0.076(9) 0.152(13) 0.045(6) 0.010(8) -0.022(6) -0.031(10)
C45 0.076(9) 0.122(11) 0.028(5) -0.007(6) -0.008(6) -0.019(8)
C46 0.048(6) 0.081(8) 0.042(5) -0.024(5) 0.012(5) -0.018(6)
C51 0.037(6) 0.062(7) 0.051(6) 0.022(5) 0.009(4) -0.005(5)
C52 0.043(6) 0.114(10) 0.035(5) -0.015(6) -0.001(5) 0.014(6)
C53 0.058(7) 0.077(8) 0.050(6) -0.003(6) -0.008(5) 0.017(6)
C54 0.053(8) 0.125(12) 0.093(10) 0.036(9) -0.031(7) -0.023(8)
C55 0.033(8) 0.43(3) 0.106(12) 0.113(17) -0.005(8) -0.012(13)
C56 0.047(8) 0.28(2) 0.069(8) 0.071(11) 0.009(6) 0.038(11)
C61 0.053(6) 0.040(6) 0.043(5) 0.001(4) 0.013(5) -0.009(5)
C62 0.048(6) 0.059(7) 0.050(6) -0.007(5) 0.003(5) 0.000(5)
C63 0.047(7) 0.104(10) 0.042(6) 0.009(6) 0.013(5) 0.008(7)
C64 0.098(10) 0.082(9) 0.056(7) -0.010(7) 0.029(7) 0.013(8)
C65 0.110(11) 0.075(9) 0.085(9) -0.029(7) 0.036(8) 0.006(8)
C66 0.082(9) 0.058(8) 0.068(7) 0.001(6) 0.025(6) 0.007(7)
C71 0.056(6) 0.043(6) 0.024(4) 0.001(4) -0.008(4) 0.007(5)
C72 0.047(6) 0.072(8) 0.045(5) -0.002(6) -0.007(4) -0.002(6)
C73 0.061(7) 0.038(6) 0.050(6) 0.009(5) 0.006(5) -0.016(5)
C74 0.064(7) 0.056(7) 0.030(5) 0.011(5) 0.001(5) 0.009(6)
C75 0.055(6) 0.053(7) 0.026(5) -0.001(4) 0.000(4) 0.001(5)
C81 0.022(5) 0.055(7) 0.050(5) -0.002(5) -0.007(4) 0.003(5)
C82 0.062(7) 0.051(7) 0.025(4) -0.002(4) -0.006(4) -0.010(5)
C83 0.070(7) 0.061(7) 0.029(5) -0.012(5) 0.003(5) -0.007(6)
C84 0.075(8) 0.049(7) 0.045(6) -0.005(5) 0.013(6) 0.005(6)
C85 0.066(8) 0.087(10) 0.049(6) 0.016(6) -0.003(5) 0.014(7)
B 0.116(16) 0.26(3) 0.041(8) -0.051(13) 0.029(9) -0.125(19)
F1 0.149(9) 0.265(14) 0.206(11) -0.010(10) 0.056(8) -0.109(10)
F2 0.222(11) 0.297(14) 0.078(6) -0.001(7) -0.036(7) -0.111(11)
F3 0.106(8) 0.44(2) 0.196(12) 0.055(13) 0.014(8) -0.124(11)
F4 0.34(2) 0.35(2) 0.165(11) -0.117(13) 0.107(12) -0.187(17)
Cl1 0.054(4) 0.144(7) 0.165(7) -0.066(6) 0.009(4) -0.015(4)
Cl2 0.199(10) 0.116(7) 0.106(6) 0.000(5) -0.045(6) 0.026(7)
Cl3 0.128(7) 0.093(5) 0.147(7) -0.025(5) 0.015(6) -0.002(5)
Cl4 0.214(10) 0.073(5) 0.139(7) 0.037(5) 0.066(7) -0.050(6)

loop_
_atom_type_symbol
_atom_type_description
_atom_type_scat_dispersion_real
_atom_type_scat_dispersion_imag
_atom_type_scat_source
C C 0.0033 0.0016 'International Tables Vol C Tables 4.2.6.8 and 6.1.1.4'
H H 0.0000 0.0000 'International Tables Vol C Tables 4.2.6.8 and 6.1.1.4'
B B 0.0013 0.0007 'International Tables Vol C Tables 4.2.6.8 and 6.1.1.4'
O O 0.0106 0.0060 'International Tables Vol C Tables 4.2.6.8 and 6.1.1.4'
F F 0.0171 0.0103 'International Tables Vol C Tables 4.2.6.8 and 6.1.1.4'
P P 0.1023 0.0942 'International Tables Vol C Tables 4.2.6.8 and 6.1.1.4'
Cl Cl 0.1484 0.1585 'International Tables Vol C Tables 4.2.6.8 and 6.1.1.4'
Fe Fe 0.3463 0.8444 'International Tables Vol C Tables 4.2.6.8 and 6.1.1.4'
Cu Cu 0.3201 1.2651 'International Tables Vol C Tables 4.2.6.8 and 6.1.1.4'

loop_
_geom_angle_atom_site_label_1
_geom_angle_atom_site_label_2
_geom_angle_atom_site_label_3
_geom_angle
C72 Fe C71 41.7(4)
C72 Fe C75 68.3(4)
C71 Fe C75 40.7(3)
C72 Fe C82 115.5(4)
C71 Fe C82 109.8(4)
C75 Fe C82 134.6(4)
C72 Fe C81 147.1(4)
C71 Fe C81 114.4(4)
C75 Fe C81 109.3(4)
C82 Fe C81 41.7(3)
C72 Fe C84 133.2(4)
C71 Fe C84 173.5(4)
C75 Fe C84 145.2(4)
C82 Fe C84 67.7(4)
C81 Fe C84 68.1(4)
C72 Fe C74 67.9(4)
C71 Fe C74 69.4(4)
C75 Fe C74 41.2(3)
C82 Fe C74 174.3(4)
C81 Fe C74 133.0(4)
C84 Fe C74 113.8(4)
C72 Fe C85 171.7(5)
C71 Fe C85 145.4(4)
C75 Fe C85 114.7(4)
C82 Fe C85 68.6(4)
C81 Fe C85 40.6(4)
C84 Fe C85 40.1(4)
C74 Fe C85 108.7(4)
C72 Fe C73 39.8(4)
C71 Fe C73 69.1(4)
C75 Fe C73 68.4(4)
C82 Fe C73 145.0(4)
C81 Fe C73 172.3(4)
C84 Fe C73 109.3(4)
C74 Fe C73 40.5(3)
C85 Fe C73 132.8(4)
C72 Fe C83 110.2(4)
C71 Fe C83 134.3(4)
C75 Fe C83 174.0(4)
C82 Fe C83 40.1(3)
C81 Fe C83 68.5(4)
C84 Fe C83 40.0(4)
C74 Fe C83 144.3(4)
C85 Fe C83 67.7(4)
C73 Fe C83 114.5(4)
O1 Cu O2 76.8(3)
O1 Cu P1 132.3(2)
O2 Cu P1 119.20(19)
O1 Cu P2 103.1(2)
O2 Cu P2 99.55(19)
P1 Cu P2 116.07(11)
C1 O1 Cu 115.2(6)
C2 O2 Cu 112.0(6)
C71 P1 C61 102.2(4)
C71 P1 C51 104.0(4)
C61 P1 C51 108.3(5)
C71 P1 Cu 110.9(3)
C61 P1 Cu 116.3(3)
C51 P1 Cu 113.9(3)
C81 P2 C41 106.7(5)
C81 P2 C31 107.2(4)
C41 P2 C31 103.5(4)
C81 P2 Cu 111.7(3)
C41 P2 Cu 117.6(3)
C31 P2 Cu 109.4(3)
O1 C1 C11 124.0(10)
O1 C1 C2 116.4(9)
C11 C1 C2 119.6(10)
O2 C2 C21 124.1(9)
O2 C2 C1 116.8(9)
C21 C2 C1 119.1(9)
C12 C11 C16 123.0(11)
C12 C11 C1 118.4(11)
C16 C11 C1 118.6(10)
C11 C12 C13 119.9(13)
C14 C13 C12 118.9(13)
C13 C14 C15 121.5(13)
C16 C15 C14 119.4(13)
C15 C16 C11 117.3(11)
C15 C16 C22 121.6(12)
C11 C16 C22 120.9(10)
C26 C21 C22 123.0(10)
C26 C21 C2 118.5(10)
C22 C21 C2 118.4(10)
C21 C22 C23 115.8(11)
C21 C22 C16 123.2(10)
C23 C22 C16 121.0(11)
C24 C23 C22 120.4(12)
C23 C24 C25 122.5(12)
C26 C25 C24 116.7(11)
C21 C26 C25 121.5(11)
C36 C31 C32 118.7(9)
C36 C31 P2 118.6(7)
C32 C31 P2 122.2(7)
C33 C32 C31 119.2(9)
C34 C33 C32 120.7(10)
C33 C34 C35 121.7(11)
C34 C35 C36 118.5(11)
C31 C36 C35 121.1(10)
C42 C41 C46 119.4(9)
C42 C41 P2 121.0(7)
C46 C41 P2 119.7(8)
C43 C42 C41 119.8(10)
C44 C43 C42 121.1(12)
C43 C44 C45 119.0(10)
C46 C45 C44 120.3(10)
C45 C46 C41 120.2(10)
C56 C51 C52 117.0(9)
C56 C51 P1 124.1(8)
C52 C51 P1 118.9(7)
C51 C52 C53 119.6(10)
C54 C53 C52 121.0(10)
C55 C54 C53 120.0(11)
C54 C55 C56 121.9(12)
C51 C56 C55 120.3(11)
C62 C61 C66 118.2(9)
C62 C61 P1 123.6(7)
C66 C61 P1 118.1(7)
C61 C62 C63 121.3(10)
C64 C63 C62 119.1(10)
C65 C64 C63 121.7(11)
C64 C65 C66 118.0(12)
C61 C66 C65 121.6(11)
C75 C71 C72 105.8(8)
C75 C71 P1 122.9(7)
C72 C71 P1 131.3(7)
C75 C71 Fe 69.8(5)
C72 C71 Fe 69.0(5)
P1 C71 Fe 126.2(5)
C73 C72 C71 110.1(8)
C73 C72 Fe 71.8(6)
C71 C72 Fe 69.4(5)
C72 C73 C74 107.7(8)
C72 C73 Fe 68.4(5)
C74 C73 Fe 69.2(5)
C73 C74 C75 107.2(8)
C73 C74 Fe 70.3(5)
C75 C74 Fe 68.6(5)
C71 C75 C74 109.1(9)
C71 C75 Fe 69.5(5)
C74 C75 Fe 70.2(5)
C85 C81 C82 106.9(9)
C85 C81 P2 131.5(7)
C82 C81 P2 121.3(7)
C85 C81 Fe 70.4(6)
C82 C81 Fe 69.1(5)
P2 C81 Fe 120.1(5)
C83 C82 C81 107.8(9)
C83 C82 Fe 71.0(5)
C81 C82 Fe 69.2(5)
C84 C83 C82 108.0(9)
C84 C83 Fe 69.2(5)
C82 C83 Fe 68.9(5)
C83 C84 C85 109.4(9)
C83 C84 Fe 70.8(5)
C85 C84 Fe 70.4(6)
C84 C85 C81 107.9(9)
C84 C85 Fe 69.5(6)
C81 C85 Fe 69.1(6)
F2 B F4 117(3)
F2 B F1 114.1(15)
F4 B F1 107.9(14)
F2 B F3 103.9(14)
F4 B F3 96.1(15)
F1 B F3 117(3)
Cl4 C92 Cl3 120.4(17)
Cl1 C91 Cl2 134(2)

loop_
_geom_bond_atom_site_label_1
_geom_bond_atom_site_label_2
_geom_bond_distance
Fe C72 2.032(10)
Fe C71 2.037(9)
Fe C75 2.041(8)
Fe C82 2.050(8)
Fe C81 2.051(9)
Fe C84 2.056(10)
Fe C74 2.062(8)
Fe C85 2.068(11)
Fe C73 2.076(9)
Fe C83 2.077(9)
Cu O1 2.053(7)
Cu O2 2.159(6)
Cu P1 2.208(3)
Cu P2 2.254(3)
O1 C1 1.257(11)
O2 C2 1.244(10)
P1 C71 1.799(9)
P1 C61 1.803(9)
P1 C51 1.815(9)
P2 C81 1.796(10)
P2 C41 1.804(9)
P2 C31 1.817(9)
C1 C11 1.465(13)
C1 C2 1.499(13)
C2 C21 1.481(13)
C11 C12 1.365(14)
C11 C16 1.417(14)
C12 C13 1.399(15)
C13 C14 1.384(17)
C14 C15 1.427(17)
C15 C16 1.400(15)
C16 C22 1.456(14)
C21 C26 1.378(13)
C21 C22 1.379(13)
C22 C23 1.438(15)
C23 C24 1.376(16)
C24 C25 1.393(16)
C25 C26 1.387(14)
C31 C36 1.391(13)
C31 C32 1.418(12)
C32 C33 1.390(13)
C33 C34 1.358(14)
C34 C35 1.383(14)
C35 C36 1.398(13)
C41 C42 1.399(13)
C41 C46 1.403(12)
C42 C43 1.390(13)
C43 C44 1.389(16)
C44 C45 1.402(16)
C45 C46 1.389(13)
C51 C56 1.385(13)
C51 C52 1.387(12)
C52 C53 1.410(12)
C53 C54 1.346(15)
C54 C55 1.300(17)
C55 C56 1.401(17)
C61 C62 1.378(12)
C61 C66 1.386(13)
C62 C63 1.406(13)
C63 C64 1.378(15)
C64 C65 1.370(15)
C65 C66 1.422(14)
C71 C75 1.419(11)
C71 C72 1.447(12)
C72 C73 1.399(12)
C73 C74 1.432(12)
C74 C75 1.443(12)
C81 C85 1.429(13)
C81 C82 1.460(11)
C82 C83 1.415(12)
C83 C84 1.412(13)
C84 C85 1.415(13)
B F2 1.283(18)
B F4 1.30(2)
B F1 1.31(2)
B F3 1.32(2)
Cl1 C91 1.624(17)
Cl2 C91 1.625(17)
Cl3 C92 1.647(17)
Cl4 C92 1.593(16)
